data_1504994
loop_
_publ_author_name
'Avetta, Jr, Christopher T'
'Konkol, Leah C.'
'Taylor, Carla N.'
'Dugan, Karen C.'
'Stern, Charlotte L.'
'Thomson, Regan J.'

_publ_section_title
;
 Diastereoselective oxidative carbon-carbon bond formation via silyl
 bis-enol ethers.
;
_journal_issue 24
_journal_name_full 'Organic letters'
_journal_page_first 5621
_journal_page_last 5624
_journal_paper_doi 10.1021/ol802516z
_journal_volume 10
_journal_year 2008
_chemical_absolute_configuration syn
_chemical_formula_sum 'C15 H20 O2'
_chemical_formula_weight 232.31
_chemical_name_systematic
; 
 ? 
;
_space_group_IT_number 4
_symmetry_cell_setting monoclinic
_symmetry_space_group_name_Hall 'P 2yb'
_symmetry_space_group_name_H-M 'P 1 21 1'
_atom_sites_solution_hydrogens geom
_atom_sites_solution_primary direct
_atom_sites_solution_secondary difmap
_audit_creation_method SHELXL-97
_cell_angle_alpha 90.00
_cell_angle_beta 97.69(4)
_cell_angle_gamma 90.00
_cell_formula_units_Z 2
_cell_length_a 7.551(2)
_cell_length_b 9.856(3)
_cell_length_c 8.964(3)
_cell_measurement_reflns_used 4854
_cell_measurement_temperature 100(2)
_cell_measurement_theta_max 28.52
_cell_measurement_theta_min 2.30
_cell_volume 661.1(4)
_computing_cell_refinement 'Bruker SMART'
_computing_data_collection 'Bruker SMART'
_computing_data_reduction 'Bruker SAINT'
_computing_molecular_graphics 'Bruker SHELXTL'
_computing_publication_material 'Bruker SHELXTL'
_computing_structure_refinement 'SHELXL-97 (Sheldrick, 1997)'
_computing_structure_solution 'SHELXS-97 (Sheldrick, 1990)'
_diffrn_ambient_temperature 100(2)
_diffrn_measured_fraction_theta_full 0.991
_diffrn_measured_fraction_theta_max 0.938
_diffrn_measurement_device_type 'CCD area detector'
_diffrn_measurement_method 'omega scans'
_diffrn_radiation_monochromator graphite
_diffrn_radiation_source 'fine-focus sealed tube'
_diffrn_radiation_type MoK\a
_diffrn_radiation_wavelength 0.71073
_diffrn_reflns_av_R_equivalents 0.0278
_diffrn_reflns_av_sigmaI/netI 0.0231
_diffrn_reflns_limit_h_max 9
_diffrn_reflns_limit_h_min -10
_diffrn_reflns_limit_k_max 13
_diffrn_reflns_limit_k_min -12
_diffrn_reflns_limit_l_max 11
_diffrn_reflns_limit_l_min -11
_diffrn_reflns_number 5885
_diffrn_reflns_theta_full 27.50
_diffrn_reflns_theta_max 28.48
_diffrn_reflns_theta_min 2.29
_exptl_absorpt_coefficient_mu 0.076
_exptl_absorpt_correction_T_max 0.9923
_exptl_absorpt_correction_T_min 0.9666
_exptl_absorpt_correction_type numerical
_exptl_absorpt_process_details face-indexed
_exptl_crystal_colour colorless
_exptl_crystal_density_diffrn 1.167
_exptl_crystal_density_method 'not measured'
_exptl_crystal_description tabular
_exptl_crystal_F_000 252
_exptl_crystal_size_max 0.444
_exptl_crystal_size_mid 0.430
_exptl_crystal_size_min 0.098
_refine_diff_density_max 0.340
_refine_diff_density_min -0.197
_refine_diff_density_rms 0.048
_refine_ls_abs_structure_details 'Flack H D (1983), Acta Cryst. A39, 876-881'
_refine_ls_abs_structure_Flack 0(10)
_refine_ls_extinction_method none
_refine_ls_goodness_of_fit_ref 0.979
_refine_ls_hydrogen_treatment constr
_refine_ls_matrix_type full
_refine_ls_number_parameters 156
_refine_ls_number_reflns 1658
_refine_ls_number_restraints 1
_refine_ls_restrained_S_all 0.979
_refine_ls_R_factor_all 0.0431
_refine_ls_R_factor_gt 0.0403
_refine_ls_shift/su_max 0.000
_refine_ls_shift/su_mean 0.000
_refine_ls_structure_factor_coef Fsqd
_refine_ls_weighting_details 'calc w=1/[\s^2^(Fo^2^)+(0.0748P)^2^+0.1895P] where P=(Fo^2^+2Fc^2^)/3'
_refine_ls_weighting_scheme calc
_refine_ls_wR_factor_gt 0.1080
_refine_ls_wR_factor_ref 0.1117
_reflns_number_gt 1576
_reflns_number_total 1658
_reflns_threshold_expression >2sigma(I)
_cod_data_source_file ol802516z_si_007.cif
_cod_data_source_block s53y
_cod_depositor_comments
;
The following automatic conversions were performed:

'_symmetry_cell_setting' value 'Monoclinic' changed to 'monoclinic'
according to /home/saulius/struct/CIF-dictionaries/cif_core.dic
dictionary named 'cif_core.dic' version 2.4.1 from 2010-06-29.

Automatic conversion script
Id: cif_fix_values 1715 2011-07-08 13:25:40Z adriana 
;
_cod_original_sg_symbol_H-M P2(1)
_cod_database_code 1504994

loop_
_symmetry_equiv_pos_as_xyz
'x, y, z'
'-x, y+1/2, -z'

loop_
_atom_site_label
_atom_site_type_symbol
_atom_site_fract_x
_atom_site_fract_y
_atom_site_fract_z
_atom_site_U_iso_or_equiv
_atom_site_adp_type
_atom_site_occupancy
_atom_site_symmetry_multiplicity
_atom_site_calc_flag
_atom_site_refinement_flags
O1 O 0.9140(2) 0.55138(18) 1.04544(17) 0.0304(4) Uani 1 1 d .
O2 O 0.6822(2) 0.5027(2) 0.72802(18) 0.0339(4) Uani 1 1 d .
C1 C 0.8258(3) 0.6560(2) 1.0374(2) 0.0224(4) Uani 1 1 d .
C2 C 0.7251(3) 0.6977(2) 1.1620(2) 0.0242(4) Uani 1 1 d .
C3 C 0.6016(3) 0.7953(2) 1.1384(2) 0.0253(4) Uani 1 1 d .
H3 H 0.5400 0.8196 1.2202 0.030 Uiso 1 1 calc R
C4 C 0.5529(3) 0.8692(2) 0.9922(2) 0.0263(4) Uani 1 1 d .
H4A H 0.6076 0.9606 1.0003 0.032 Uiso 1 1 calc R
H4B H 0.4216 0.8807 0.9733 0.032 Uiso 1 1 calc R
C5 C 0.6155(3) 0.7939(2) 0.8586(2) 0.0228(4) Uani 1 1 d .
H5 H 0.5423 0.7094 0.8413 0.027 Uiso 1 1 calc R
C6 C 0.8134(3) 0.7503(2) 0.9018(2) 0.0215(4) Uani 1 1 d .
H6 H 0.8833 0.8339 0.9342 0.026 Uiso 1 1 calc R
C7 C 0.7729(3) 0.6255(3) 1.3101(2) 0.0294(5) Uani 1 1 d .
H7A H 0.7021 0.6629 1.3844 0.044 Uiso 1 1 calc R
H7B H 0.9003 0.6382 1.3454 0.044 Uiso 1 1 calc R
H7C H 0.7472 0.5285 1.2968 0.044 Uiso 1 1 calc R
C8 C 0.5882(3) 0.8762(3) 0.7134(2) 0.0267(5) Uani 1 1 d .
C9 C 0.6806(3) 1.0112(3) 0.7131(3) 0.0339(5) Uani 1 1 d .
H9A H 0.6548 1.0524 0.6130 0.051 Uiso 1 1 calc R
H9B H 0.8099 0.9983 0.7381 0.051 Uiso 1 1 calc R
H9C H 0.6375 1.0709 0.7878 0.051 Uiso 1 1 calc R
C10 C 0.4881(3) 0.8275(3) 0.5920(2) 0.0335(5) Uani 1 1 d .
H10A H 0.4732 0.8785 0.5013 0.040 Uiso 1 1 calc R
H10B H 0.4315 0.7418 0.5960 0.040 Uiso 1 1 calc R
C11 C 0.8981(3) 0.6873(2) 0.7722(2) 0.0225(4) Uani 1 1 d .
H11 H 0.8634 0.7465 0.6824 0.027 Uiso 1 1 calc R
C12 C 0.8325(3) 0.5447(2) 0.7273(2) 0.0253(4) Uani 1 1 d .
C13 C 0.9874(3) 0.4653(3) 0.6782(3) 0.0340(5) Uani 1 1 d .
H13A H 0.9527 0.4246 0.5775 0.041 Uiso 1 1 calc R
H13B H 1.0255 0.3919 0.7508 0.041 Uiso 1 1 calc R
C14 C 1.1376(3) 0.5687(3) 0.6737(2) 0.0335(5) Uani 1 1 d .
H14A H 1.1320 0.6100 0.5724 0.040 Uiso 1 1 calc R
H14B H 1.2560 0.5257 0.7004 0.040 Uiso 1 1 calc R
C15 C 1.1035(3) 0.6760(3) 0.7916(2) 0.0286(5) Uani 1 1 d .
H15A H 1.1590 0.7639 0.7711 0.034 Uiso 1 1 calc R
H15B H 1.1510 0.6458 0.8945 0.034 Uiso 1 1 calc R

loop_
_atom_site_aniso_label
_atom_site_aniso_U_11
_atom_site_aniso_U_22
_atom_site_aniso_U_33
_atom_site_aniso_U_23
_atom_site_aniso_U_13
_atom_site_aniso_U_12
O1 0.0351(8) 0.0320(9) 0.0244(7) 0.0034(7) 0.0055(6) 0.0068(7)
O2 0.0350(8) 0.0373(9) 0.0298(8) -0.0080(7) 0.0065(6) -0.0056(7)
C1 0.0223(8) 0.0287(10) 0.0157(8) 0.0014(7) 0.0002(6) -0.0013(8)
C2 0.0270(9) 0.0293(11) 0.0168(8) -0.0007(8) 0.0040(7) -0.0032(8)
C3 0.0284(10) 0.0305(11) 0.0180(8) -0.0023(8) 0.0071(7) -0.0024(8)
C4 0.0282(10) 0.0314(11) 0.0202(9) -0.0006(8) 0.0066(7) 0.0037(9)
C5 0.0236(9) 0.0280(10) 0.0175(8) 0.0016(8) 0.0055(7) 0.0015(8)
C6 0.0222(9) 0.0260(10) 0.0167(8) -0.0004(8) 0.0034(7) 0.0009(8)
C7 0.0341(11) 0.0358(12) 0.0182(9) 0.0038(9) 0.0033(8) -0.0012(9)
C8 0.0260(9) 0.0351(12) 0.0203(9) 0.0037(8) 0.0079(7) 0.0079(9)
C9 0.0337(11) 0.0378(13) 0.0310(11) 0.0092(10) 0.0076(9) 0.0037(10)
C10 0.0328(11) 0.0465(14) 0.0215(10) 0.0033(9) 0.0041(8) 0.0084(10)
C11 0.0224(9) 0.0288(11) 0.0167(8) 0.0019(8) 0.0040(7) 0.0026(8)
C12 0.0295(10) 0.0305(11) 0.0158(8) -0.0026(8) 0.0028(7) 0.0027(8)
C13 0.0358(11) 0.0356(13) 0.0314(11) -0.0024(10) 0.0071(9) 0.0086(10)
C14 0.0310(11) 0.0457(14) 0.0251(10) 0.0045(10) 0.0086(8) 0.0113(11)
C15 0.0228(9) 0.0392(13) 0.0243(9) 0.0022(9) 0.0052(7) 0.0026(9)

loop_
_atom_type_symbol
_atom_type_description
_atom_type_scat_dispersion_real
_atom_type_scat_dispersion_imag
_atom_type_scat_source
C C 0.0033 0.0000 'International Tables Vol C Tables 4.2.6.8 and 6.1.1.4'
H H 0.0000 0.0000 'International Tables Vol C Tables 4.2.6.8 and 6.1.1.4'
O O 0.0106 0.0000 'International Tables Vol C Tables 4.2.6.8 and 6.1.1.4'

loop_
_geom_angle_atom_site_label_1
_geom_angle_atom_site_label_2
_geom_angle_atom_site_label_3
_geom_angle
O1 C1 C2 121.06(18)
O1 C1 C6 122.41(18)
C2 C1 C6 116.52(18)
C3 C2 C1 119.66(18)
C3 C2 C7 123.96(18)
C1 C2 C7 116.38(18)
C2 C3 C4 124.83(18)
C2 C3 H3 117.6
C4 C3 H3 117.6
C3 C4 C5 112.43(18)
C3 C4 H4A 109.1
C5 C4 H4A 109.1
C3 C4 H4B 109.1
C5 C4 H4B 109.1
H4A C4 H4B 107.8
C8 C5 C4 112.88(18)
C8 C5 C6 112.08(16)
C4 C5 C6 108.97(16)
C8 C5 H5 107.6
C4 C5 H5 107.6
C6 C5 H5 107.6
C1 C6 C11 111.74(18)
C1 C6 C5 108.79(15)
C11 C6 C5 114.13(16)
C1 C6 H6 107.3
C11 C6 H6 107.3
C5 C6 H6 107.3
C2 C7 H7A 109.5
C2 C7 H7B 109.5
H7A C7 H7B 109.5
C2 C7 H7C 109.5
H7A C7 H7C 109.5
H7B C7 H7C 109.5
C10 C8 C9 122.1(2)
C10 C8 C5 120.3(2)
C9 C8 C5 117.57(19)
C8 C9 H9A 109.5
C8 C9 H9B 109.5
H9A C9 H9B 109.5
C8 C9 H9C 109.5
H9A C9 H9C 109.5
H9B C9 H9C 109.5
C8 C10 H10A 120.0
C8 C10 H10B 120.0
H10A C10 H10B 120.0
C12 C11 C6 114.82(16)
C12 C11 C15 104.43(18)
C6 C11 C15 117.41(17)
C12 C11 H11 106.5
C6 C11 H11 106.5
C15 C11 H11 106.5
O2 C12 C13 125.8(2)
O2 C12 C11 125.9(2)
C13 C12 C11 108.35(18)
C12 C13 C14 105.5(2)
C12 C13 H13A 110.6
C14 C13 H13A 110.6
C12 C13 H13B 110.6
C14 C13 H13B 110.6
H13A C13 H13B 108.8
C13 C14 C15 104.28(18)
C13 C14 H14A 110.9
C15 C14 H14A 110.9
C13 C14 H14B 110.9
C15 C14 H14B 110.9
H14A C14 H14B 108.9
C14 C15 C11 103.31(18)
C14 C15 H15A 111.1
C11 C15 H15A 111.1
C14 C15 H15B 111.1
C11 C15 H15B 111.1
H15A C15 H15B 109.1

loop_
_geom_bond_atom_site_label_1
_geom_bond_atom_site_label_2
_geom_bond_distance
O1 C1 1.224(3)
O2 C12 1.208(3)
C1 C2 1.491(3)
C1 C6 1.523(3)
C2 C3 1.337(3)
C2 C7 1.507(3)
C3 C4 1.501(3)
C3 H3 0.9500
C4 C5 1.536(3)
C4 H4A 0.9900
C4 H4B 0.9900
C5 C8 1.524(3)
C5 C6 1.553(3)
C5 H5 1.0000
C6 C11 1.531(3)
C6 H6 1.0000
C7 H7A 0.9800
C7 H7B 0.9800
C7 H7C 0.9800
C8 C10 1.328(3)
C8 C9 1.503(4)
C9 H9A 0.9800
C9 H9B 0.9800
C9 H9C 0.9800
C10 H10A 0.9500
C10 H10B 0.9500
C11 C12 1.527(3)
C11 C15 1.542(3)
C11 H11 1.0000
C12 C13 1.520(3)
C13 C14 1.530(4)
C13 H13A 0.9900
C13 H13B 0.9900
C14 C15 1.541(3)
C14 H14A 0.9900
C14 H14B 0.9900
C15 H15A 0.9900
C15 H15B 0.9900

loop_
_geom_torsion_atom_site_label_1
_geom_torsion_atom_site_label_2
_geom_torsion_atom_site_label_3
_geom_torsion_atom_site_label_4
_geom_torsion
O1 C1 C2 C3 -166.1(2)
C6 C1 C2 C3 14.3(3)
O1 C1 C2 C7 14.5(3)
C6 C1 C2 C7 -165.12(18)
C1 C2 C3 C4 0.1(3)
C7 C2 C3 C4 179.5(2)
C2 C3 C4 C5 17.7(3)
C3 C4 C5 C8 -172.69(18)
C3 C4 C5 C6 -47.5(2)
O1 C1 C6 C11 8.9(3)
C2 C1 C6 C11 -171.50(17)
O1 C1 C6 C5 135.8(2)
C2 C1 C6 C5 -44.6(2)
C8 C5 C6 C1 -173.74(18)
C4 C5 C6 C1 60.6(2)
C8 C5 C6 C11 -48.2(2)
C4 C5 C6 C11 -173.88(18)
C4 C5 C8 C10 -121.5(2)
C6 C5 C8 C10 114.9(2)
C4 C5 C8 C9 59.5(2)
C6 C5 C8 C9 -64.0(2)
C1 C6 C11 C12 51.5(2)
C5 C6 C11 C12 -72.4(2)
C1 C6 C11 C15 -71.8(2)
C5 C6 C11 C15 164.26(19)
C6 C11 C12 O2 35.5(3)
C15 C11 C12 O2 165.5(2)
C6 C11 C12 C13 -145.77(18)
C15 C11 C12 C13 -15.8(2)
O2 C12 C13 C14 171.0(2)
C11 C12 C13 C14 -7.7(2)
C12 C13 C14 C15 28.2(2)
C13 C14 C15 C11 -37.9(2)
C12 C11 C15 C14 32.8(2)
C6 C11 C15 C14 161.25(19)

loop_
_cod_related_entry_id
_cod_related_entry_database
_cod_related_entry_code
1 ChemSpider 30651533
